data_1501753
loop_
_publ_author_name
'Galievsky, Victor A.'
'Druzhinin, Sergey I.'
'Demeter, Attila'
'Kovalenko, Sergey A.'
'Senyushkina, Tamara'
'Mayer, Peter'
'Zachariasse, Klaas A.'

_publ_section_title
;
 Presence and absence of excited state intramolecular charge transfer with
 the six isomers of dicyano-N,N-dimethylaniline and
 dicyano-(N-methyl-N-isopropyl)aniline.
;
_journal_issue 40
_journal_name_full 'The journal of physical chemistry. A'
_journal_page_first 10823
_journal_page_last 10845
_journal_paper_doi 10.1021/jp2045614
_journal_volume 115
_journal_year 2011
_chemical_formula_sum 'C12 H13 N3'
_chemical_formula_weight 199.25
_chemical_name_systematic
; 
 ? 
;
_space_group_IT_number 14
_symmetry_space_group_name_Hall '-P 2ybc'
_symmetry_space_group_name_H-M 'P 1 21/c 1'
_atom_sites_solution_hydrogens geom
_atom_sites_solution_primary direct
_atom_sites_solution_secondary difmap
_audit_creation_method SHELXL-97
_cell_angle_alpha 90.00
_cell_angle_beta 101.686(6)
_cell_angle_gamma 90.00
_cell_formula_units_Z 4
_cell_length_a 10.2495(7)
_cell_length_b 6.8618(4)
_cell_length_c 15.9772(9)
_cell_measurement_temperature 173(2)
_cell_volume 1100.39(12)
_computing_structure_refinement 'SHELXL-97 (Sheldrick, 1997)'
_computing_structure_solution 'SHELXS-97 (Sheldrick, 1990)'
_diffrn_ambient_temperature 173(2)
_diffrn_measured_fraction_theta_full 0.996
_diffrn_measured_fraction_theta_max 0.996
_diffrn_radiation_monochromator graphite
_diffrn_radiation_source 'fine-focus sealed tube'
_diffrn_radiation_type MoK\a
_diffrn_radiation_wavelength 0.71073
_diffrn_reflns_av_R_equivalents 0.0273
_diffrn_reflns_av_sigmaI/netI 0.0386
_diffrn_reflns_limit_h_max 12
_diffrn_reflns_limit_h_min -10
_diffrn_reflns_limit_k_max 8
_diffrn_reflns_limit_k_min -6
_diffrn_reflns_limit_l_max 19
_diffrn_reflns_limit_l_min -19
_diffrn_reflns_number 7677
_diffrn_reflns_theta_full 26.30
_diffrn_reflns_theta_max 26.30
_diffrn_reflns_theta_min 4.19
_exptl_absorpt_coefficient_mu 0.074
_exptl_crystal_density_diffrn 1.203
_exptl_crystal_density_method 'not measured'
_exptl_crystal_F_000 424
_refine_diff_density_max 0.179
_refine_diff_density_min -0.137
_refine_diff_density_rms 0.033
_refine_ls_extinction_method none
_refine_ls_goodness_of_fit_ref 0.878
_refine_ls_hydrogen_treatment mixed
_refine_ls_matrix_type full
_refine_ls_number_parameters 139
_refine_ls_number_reflns 2234
_refine_ls_number_restraints 0
_refine_ls_restrained_S_all 0.878
_refine_ls_R_factor_all 0.0631
_refine_ls_R_factor_gt 0.0377
_refine_ls_shift/su_max 0.000
_refine_ls_shift/su_mean 0.000
_refine_ls_structure_factor_coef Fsqd
_refine_ls_weighting_details 'calc w=1/[\s^2^(Fo^2^)+(0.0560P)^2^+0.0000P] where P=(Fo^2^+2Fc^2^)/3'
_refine_ls_weighting_scheme calc
_refine_ls_wR_factor_gt 0.0900
_refine_ls_wR_factor_ref 0.0966
_reflns_number_gt 1401
_reflns_number_total 2234
_reflns_threshold_expression >2sigma(I)
_cod_data_source_file jp2045614_si_006.cif
_cod_data_source_block no219
_cod_database_code 1501753

loop_
_symmetry_equiv_pos_as_xyz
'x, y, z'
'-x, y+1/2, -z+1/2'
'-x, -y, -z'
'x, -y-1/2, z-1/2'

loop_
_atom_site_label
_atom_site_type_symbol
_atom_site_fract_x
_atom_site_fract_y
_atom_site_fract_z
_atom_site_U_iso_or_equiv
_atom_site_adp_type
_atom_site_occupancy
_atom_site_symmetry_multiplicity
_atom_site_calc_flag
_atom_site_refinement_flags
N7 N 0.82003(11) 0.22400(14) 0.34435(7) 0.0301(3) Uani 1 1 d .
N13 N 0.72327(13) 0.25045(16) 0.11496(8) 0.0426(3) Uani 1 1 d .
N15 N 0.34788(13) 0.23408(18) 0.50243(8) 0.0504(4) Uani 1 1 d .
C1 C 0.68074(12) 0.24441(15) 0.32874(8) 0.0240(3) Uani 1 1 d .
C2 C 0.60694(13) 0.26485(15) 0.24414(7) 0.0230(3) Uani 1 1 d .
C3 C 0.46856(13) 0.28039(15) 0.22684(8) 0.0257(3) Uani 1 1 d .
H3 H 0.4216 0.2954 0.1695 0.031 Uiso 1 1 calc R
C4 C 0.39922(13) 0.27414(16) 0.29213(8) 0.0275(3) Uani 1 1 d .
H4 H 0.3049 0.2851 0.2805 0.033 Uiso 1 1 calc R
C5 C 0.47021(13) 0.25140(15) 0.37556(8) 0.0271(3) Uani 1 1 d .
C6 C 0.60834(13) 0.23718(17) 0.39395(8) 0.0275(3) Uani 1 1 d .
H6 H 0.6541 0.2224 0.4516 0.033 Uiso 1 1 calc R
C8 C 0.87935(15) 0.1321(2) 0.42628(9) 0.0442(4) Uani 1 1 d .
H8A H 0.8795 0.2251 0.4728 0.066 Uiso 1 1 calc R
H8B H 0.9711 0.0928 0.4256 0.066 Uiso 1 1 calc R
H8C H 0.8271 0.0170 0.4350 0.066 Uiso 1 1 calc R
C9 C 0.89394(13) 0.39741(18) 0.32246(8) 0.0313(3) Uani 1 1 d .
H9 H 0.8503 0.4390 0.2634 0.038 Uiso 1 1 calc R
C10 C 0.88729(16) 0.5690(2) 0.38169(9) 0.0460(4) Uani 1 1 d .
H10A H 0.7939 0.6032 0.3798 0.069 Uiso 1 1 calc R
H10B H 0.9337 0.6809 0.3632 0.069 Uiso 1 1 calc R
H10C H 0.9300 0.5334 0.4402 0.069 Uiso 1 1 calc R
C11 C 1.03708(16) 0.3458(2) 0.32063(12) 0.0586(5) Uani 1 1 d .
H11A H 1.0868 0.3255 0.3791 0.088 Uiso 1 1 calc R
H11B H 1.0779 0.4523 0.2941 0.088 Uiso 1 1 calc R
H11C H 1.0391 0.2261 0.2875 0.088 Uiso 1 1 calc R
C12 C 0.67312(13) 0.25776(16) 0.17287(8) 0.0278(3) Uani 1 1 d .
C14 C 0.40085(14) 0.24274(18) 0.44597(9) 0.0349(3) Uani 1 1 d .

loop_
_atom_site_aniso_label
_atom_site_aniso_U_11
_atom_site_aniso_U_22
_atom_site_aniso_U_33
_atom_site_aniso_U_23
_atom_site_aniso_U_13
_atom_site_aniso_U_12
N7 0.0236(6) 0.0398(6) 0.0262(6) 0.0037(5) 0.0034(5) 0.0017(5)
N13 0.0401(8) 0.0621(8) 0.0267(6) 0.0000(5) 0.0090(6) 0.0023(6)
N15 0.0435(9) 0.0746(10) 0.0380(8) 0.0020(6) 0.0200(7) 0.0026(6)
C1 0.0247(7) 0.0254(6) 0.0220(6) -0.0011(5) 0.0050(5) -0.0005(5)
C2 0.0271(7) 0.0222(6) 0.0204(6) -0.0005(5) 0.0066(5) -0.0010(5)
C3 0.0286(8) 0.0254(6) 0.0217(6) 0.0004(5) 0.0018(5) -0.0001(5)
C4 0.0235(7) 0.0288(7) 0.0299(7) -0.0014(5) 0.0044(6) 0.0004(5)
C5 0.0295(8) 0.0287(7) 0.0253(7) -0.0011(5) 0.0104(6) -0.0013(5)
C6 0.0293(7) 0.0337(7) 0.0195(6) 0.0001(5) 0.0053(6) 0.0004(6)
C8 0.0319(9) 0.0616(10) 0.0361(8) 0.0133(7) -0.0004(7) 0.0064(7)
C9 0.0247(8) 0.0385(8) 0.0307(7) -0.0047(6) 0.0055(6) -0.0032(6)
C10 0.0511(11) 0.0445(9) 0.0395(8) -0.0080(7) 0.0021(7) 0.0038(7)
C11 0.0342(10) 0.0498(9) 0.0978(14) -0.0077(9) 0.0276(10) -0.0020(8)
C12 0.0262(7) 0.0343(7) 0.0221(7) 0.0010(5) 0.0026(6) 0.0008(6)
C14 0.0301(8) 0.0443(8) 0.0313(8) 0.0002(6) 0.0087(6) 0.0009(6)

loop_
_atom_type_symbol
_atom_type_description
_atom_type_scat_dispersion_real
_atom_type_scat_dispersion_imag
_atom_type_scat_source
C C 0.0033 0.0016 'International Tables Vol C Tables 4.2.6.8 and 6.1.1.4'
H H 0.0000 0.0000 'International Tables Vol C Tables 4.2.6.8 and 6.1.1.4'
N N 0.0061 0.0033 'International Tables Vol C Tables 4.2.6.8 and 6.1.1.4'

loop_
_geom_angle_atom_site_label_1
_geom_angle_atom_site_label_2
_geom_angle_atom_site_label_3
_geom_angle
C1 N7 C8 115.03(10)
C1 N7 C9 115.17(9)
C8 N7 C9 114.44(11)
C6 C1 N7 122.54(11)
C6 C1 C2 116.98(12)
N7 C1 C2 120.42(11)
C3 C2 C1 121.51(11)
C3 C2 C12 118.01(11)
C1 C2 C12 120.37(11)
C4 C3 C2 120.56(11)
C4 C3 H3 119.7
C2 C3 H3 119.7
C3 C4 C5 118.63(12)
C3 C4 H4 120.7
C5 C4 H4 120.7
C6 C5 C4 121.52(11)
C6 C5 C14 118.17(11)
C4 C5 C14 120.31(12)
C5 C6 C1 120.80(11)
C5 C6 H6 119.6
C1 C6 H6 119.6
N7 C8 H8A 109.5
N7 C8 H8B 109.5
H8A C8 H8B 109.5
N7 C8 H8C 109.5
H8A C8 H8C 109.5
H8B C8 H8C 109.5
N7 C9 C11 110.98(10)
N7 C9 C10 112.54(10)
C11 C9 C10 111.02(12)
N7 C9 H9 107.3
C11 C9 H9 107.3
C10 C9 H9 107.3
C9 C10 H10A 109.5
C9 C10 H10B 109.5
H10A C10 H10B 109.5
C9 C10 H10C 109.5
H10A C10 H10C 109.5
H10B C10 H10C 109.5
C9 C11 H11A 109.5
C9 C11 H11B 109.5
H11A C11 H11B 109.5
C9 C11 H11C 109.5
H11A C11 H11C 109.5
H11B C11 H11C 109.5
N13 C12 C2 178.45(14)
N15 C14 C5 178.79(15)

loop_
_geom_bond_atom_site_label_1
_geom_bond_atom_site_label_2
_geom_bond_distance
N7 C1 1.4056(16)
N7 C8 1.4693(17)
N7 C9 1.4898(15)
N13 C12 1.1470(15)
N15 C14 1.1447(16)
C1 C6 1.3972(17)
C1 C2 1.4158(17)
C2 C3 1.3931(17)
C2 C12 1.4395(17)
C3 C4 1.3767(17)
C3 H3 0.9500
C4 C5 1.3921(18)
C4 H4 0.9500
C5 C6 1.3898(18)
C5 C14 1.4486(17)
C6 H6 0.9500
C8 H8A 0.9800
C8 H8B 0.9800
C8 H8C 0.9800
C9 C11 1.5153(18)
C9 C10 1.5207(17)
C9 H9 1.0000
C10 H10A 0.9800
C10 H10B 0.9800
C10 H10C 0.9800
C11 H11A 0.9800
C11 H11B 0.9800
C11 H11C 0.9800

loop_
_geom_torsion_atom_site_label_1
_geom_torsion_atom_site_label_2
_geom_torsion_atom_site_label_3
_geom_torsion_atom_site_label_4
_geom_torsion
C8 N7 C1 C6 19.34(16)
C9 N7 C1 C6 -117.04(12)
C8 N7 C1 C2 -157.81(11)
C9 N7 C1 C2 65.81(13)
C6 C1 C2 C3 1.06(16)
N7 C1 C2 C3 178.37(10)
C6 C1 C2 C12 -175.00(10)
N7 C1 C2 C12 2.30(16)
C1 C2 C3 C4 -0.70(16)
C12 C2 C3 C4 175.46(10)
C2 C3 C4 C5 -0.20(16)
C3 C4 C5 C6 0.70(17)
C3 C4 C5 C14 -179.56(11)
C4 C5 C6 C1 -0.30(17)
C14 C5 C6 C1 179.94(11)
N7 C1 C6 C5 -177.81(10)
C2 C1 C6 C5 -0.56(16)
C1 N7 C9 C11 -166.04(11)
C8 N7 C9 C11 57.32(15)
C1 N7 C9 C10 68.85(14)
C8 N7 C9 C10 -67.79(14)
C3 C2 C12 N13 -25(5)
C1 C2 C12 N13 151(5)
C6 C5 C14 N15 -25(7)
C4 C5 C14 N15 155(7)
